data_7043289
loop_
_publ_author_name
'Yang, Hong'
'Zhao, Yanxia'
'Liu, Bin'
'Su, Ji-Hu'
'Fedushkin, Igor L.'
'Wu, Biao'
'Yang, Xiao-Juan'

_publ_section_title
;
 Noninnocent ligands: heteroleptic nickel complexes with \a-diimine and
 1,2-diketone derivatives
;
_journal_name_full 'Dalton Trans.'
_journal_paper_doi 10.1039/C7DT00455A
_journal_year 2017
_chemical_formula_sum 'C46 H60 N2 Na Ni O3'
_chemical_formula_weight 770.66
_space_group_crystal_system monoclinic
_space_group_IT_number 14
_space_group_name_Hall '-P 2yn'
_space_group_name_H-M_alt 'P 1 21/n 1'
_symmetry_space_group_name_Hall '-P 2yn'
_symmetry_space_group_name_H-M 'P 1 21/n 1'
_atom_sites_solution_hydrogens geom
_atom_sites_solution_primary direct
_atom_sites_solution_secondary difmap
_audit_creation_method SHELXL-2014/7
_audit_update_record
;
2016-08-20 deposited with the CCDC.
2017-05-17 downloaded from the CCDC.
;
_cell_angle_alpha 90
_cell_angle_beta 92.651(3)
_cell_angle_gamma 90
_cell_formula_units_Z 4
_cell_length_a 11.400(2)
_cell_length_b 28.893(5)
_cell_length_c 13.698(2)
_cell_measurement_reflns_used 8949
_cell_measurement_temperature 173(2)
_cell_measurement_theta_max 24.98
_cell_measurement_theta_min 2.27
_cell_volume 4507.0(13)
_computing_cell_refinement 'Bruker SMART'
_computing_data_collection 'Bruker SMART APEX II'
_computing_data_reduction 'Bruker SAINT'
_computing_molecular_graphics SHELXTL
_computing_publication_material SHELXTL
_computing_structure_refinement 'SHELXL-2014/7 (Sheldrick, 2014)'
_computing_structure_solution 'SHELXL-2014/7 (Sheldrick, 2014)'
_diffrn_ambient_temperature 173(2)
_diffrn_detector_area_resol_mean 'fine-focus sealed tube'
_diffrn_measured_fraction_theta_full 0.994
_diffrn_measured_fraction_theta_max 0.994
_diffrn_measurement_device_type 'Bruker APEX II area detector'
_diffrn_measurement_method '\w scan'
_diffrn_radiation_type MoK\a
_diffrn_radiation_wavelength 0.71073
_diffrn_reflns_av_R_equivalents 0.0493
_diffrn_reflns_av_unetI/netI 0.0523
_diffrn_reflns_Laue_measured_fraction_full 0.994
_diffrn_reflns_Laue_measured_fraction_max 0.994
_diffrn_reflns_limit_h_max 11
_diffrn_reflns_limit_h_min -13
_diffrn_reflns_limit_k_max 33
_diffrn_reflns_limit_k_min -34
_diffrn_reflns_limit_l_max 16
_diffrn_reflns_limit_l_min -16
_diffrn_reflns_number 27877
_diffrn_reflns_point_group_measured_fraction_full 0.994
_diffrn_reflns_point_group_measured_fraction_max 0.994
_diffrn_reflns_theta_full 25.053
_diffrn_reflns_theta_max 25.053
_diffrn_reflns_theta_min 1.410
_exptl_absorpt_coefficient_mu 0.478
_exptl_absorpt_correction_type multi-scan
_exptl_absorpt_process_details SADABS
_exptl_crystal_colour green
_exptl_crystal_density_diffrn 1.136
_exptl_crystal_density_meas ?
_exptl_crystal_description Block
_exptl_crystal_F_000 1652
_exptl_crystal_size_max 0.250
_exptl_crystal_size_mid 0.250
_exptl_crystal_size_min 0.200
_exptl_transmission_factor_max 0.7452
_exptl_transmission_factor_min 0.4660
_refine_diff_density_max 0.485
_refine_diff_density_min -0.269
_refine_diff_density_rms 0.055
_refine_ls_extinction_method none
_refine_ls_goodness_of_fit_ref 1.012
_refine_ls_hydrogen_treatment constr
_refine_ls_matrix_type full
_refine_ls_number_parameters 490
_refine_ls_number_reflns 7944
_refine_ls_number_restraints 0
_refine_ls_restrained_S_all 1.012
_refine_ls_R_factor_all 0.0910
_refine_ls_R_factor_gt 0.0567
_refine_ls_shift/su_max 0.010
_refine_ls_shift/su_mean 0.000
_refine_ls_structure_factor_coef Fsqd
_refine_ls_weighting_details 'w=1/[\s^2^(Fo^2^)+(0.0800P)^2^+3.0000P] where P=(Fo^2^+2Fc^2^)/3'
_refine_ls_weighting_scheme calc
_refine_ls_wR_factor_gt 0.1478
_refine_ls_wR_factor_ref 0.1686
_reflns_Friedel_coverage 0.000
_reflns_number_gt 5283
_reflns_number_total 7944
_reflns_threshold_expression 'I > 2\s(I)'
_cod_data_source_file c7dt00455a2.cif
_cod_data_source_block 6
_cod_depositor_comments
;
The following automatic conversions were performed:

'_exptl_absorpt_correction_type' value 'Multi-scan' changed to
'multi-scan' according to
/home/data/users/saulius/crontab/automatic-downloads/rss-feeds/RSC/lib/dictionaries/cif_core.dic
dictionary named 'cif_core.dic' version 2.4.2 from 2011-04-26.

'_exptl_crystal_density_meas' value 'not measured' was changed to '?'
- the value is perceived as not measured.

Automatic conversion script
Id: cif_fix_values 4973 2017-02-22 13:04:09Z antanas 
;
_cod_original_cell_volume 4507.1(14)
_cod_database_code 7043289
_shelx_shelxl_version_number 2014/7
_shelx_space_group_comment
;
The symmetry employed for this shelxl refinement is uniquely defined
by the following loop, which should always be used as a source of
symmetry information in preference to the above space-group names.
They are only intended as comments.
;
_shelx_estimated_absorpt_t_min 0.890
_shelx_estimated_absorpt_t_max 0.910

loop_
_space_group_symop_operation_xyz
'x, y, z'
'-x+1/2, y+1/2, -z+1/2'
'-x, -y, -z'
'x-1/2, -y-1/2, z-1/2'

loop_
_atom_site_label
_atom_site_type_symbol
_atom_site_fract_x
_atom_site_fract_y
_atom_site_fract_z
_atom_site_U_iso_or_equiv
_atom_site_adp_type
_atom_site_occupancy
_atom_site_site_symmetry_order
_atom_site_calc_flag
_atom_site_refinement_flags_posn
_atom_site_refinement_flags_adp
Ni1 Ni 0.24045(4) 0.86997(2) 0.14955(3) 0.04648(16) Uani 1 1 d . .
Na1 Na 0.25017(16) 0.99647(5) 0.23280(10) 0.0694(4) Uani 1 1 d . .
O1 O 0.2387(2) 0.93435(7) 0.13500(14) 0.0515(6) Uani 1 1 d . .
O2 O 0.2441(3) 0.86629(8) 0.01680(16) 0.0645(7) Uani 1 1 d . .
O3 O 0.2762(5) 1.07426(13) 0.2623(3) 0.1254(15) Uani 1 1 d . .
N1 N 0.2350(2) 0.86855(8) 0.28547(17) 0.0410(6) Uani 1 1 d . .
N2 N 0.2393(3) 0.80596(9) 0.1639(2) 0.0492(7) Uani 1 1 d . .
C1 C 0.2277(3) 0.82609(11) 0.3253(2) 0.0475(8) Uani 1 1 d . .
C2 C 0.2305(3) 0.79050(11) 0.2550(3) 0.0530(8) Uani 1 1 d . .
C3 C 0.2170(4) 0.81845(14) 0.4305(3) 0.0732(12) Uani 1 1 d . .
H3A H 0.2873 0.8302 0.4661 0.110 Uiso 1 1 calc R U
H3B H 0.2090 0.7852 0.4432 0.110 Uiso 1 1 calc R U
H3C H 0.1476 0.8348 0.4524 0.110 Uiso 1 1 calc R U
C4 C 0.2239(4) 0.73954(13) 0.2780(3) 0.0769(12) Uani 1 1 d . .
H4A H 0.2539 0.7217 0.2237 0.115 Uiso 1 1 calc R U
H4B H 0.1421 0.7309 0.2874 0.115 Uiso 1 1 calc R U
H4C H 0.2715 0.7330 0.3379 0.115 Uiso 1 1 calc R U
C5 C 0.2487(4) 0.77470(11) 0.0836(3) 0.0592(10) Uani 1 1 d . .
C6 C 0.1507(5) 0.76184(14) 0.0291(4) 0.0859(14) Uani 1 1 d . .
C7 C 0.1653(6) 0.73205(17) -0.0519(4) 0.117(2) Uani 1 1 d . .
H7 H 0.0988 0.7223 -0.0911 0.140 Uiso 1 1 calc R U
C8 C 0.2739(7) 0.7176(2) -0.0732(4) 0.124(2) Uani 1 1 d . .
H8 H 0.2823 0.6974 -0.1271 0.149 Uiso 1 1 calc R U
C9 C 0.3712(6) 0.73106(19) -0.0203(4) 0.117(2) Uani 1 1 d . .
H9 H 0.4463 0.7205 -0.0378 0.140 Uiso 1 1 calc R U
C10 C 0.3614(5) 0.76049(14) 0.0602(3) 0.0821(13) Uani 1 1 d . .
C11 C 0.4713(5) 0.7762(2) 0.1195(5) 0.121(2) Uani 1 1 d . .
H11 H 0.4451 0.7933 0.1780 0.145 Uiso 1 1 calc R U
C12 C 0.5499(6) 0.7368(3) 0.1557(5) 0.147(3) Uani 1 1 d . .
H12A H 0.5035 0.7143 0.1910 0.220 Uiso 1 1 calc R U
H12B H 0.6128 0.7491 0.1995 0.220 Uiso 1 1 calc R U
H12C H 0.5844 0.7216 0.0998 0.220 Uiso 1 1 calc R U
C13 C 0.5388(7) 0.8095(3) 0.0588(8) 0.200(4) Uani 1 1 d . .
H13A H 0.6159 0.8154 0.0910 0.301 Uiso 1 1 calc R U
H13B H 0.4953 0.8386 0.0518 0.301 Uiso 1 1 calc R U
H13C H 0.5492 0.7961 -0.0060 0.301 Uiso 1 1 calc R U
C14 C 0.0321(6) 0.7796(2) 0.0499(6) 0.134(3) Uani 1 1 d . .
H14 H 0.0444 0.8044 0.1004 0.161 Uiso 1 1 calc R U
C15 C -0.0468(7) 0.7436(3) 0.0944(7) 0.200(4) Uani 1 1 d . .
H15A H -0.0527 0.7164 0.0516 0.300 Uiso 1 1 calc R U
H15B H -0.1252 0.7567 0.1017 0.300 Uiso 1 1 calc R U
H15C H -0.0133 0.7344 0.1587 0.300 Uiso 1 1 calc R U
C16 C -0.0283(7) 0.8029(3) -0.0383(8) 0.200(4) Uani 1 1 d . .
H16A H 0.0214 0.8279 -0.0612 0.299 Uiso 1 1 calc R U
H16B H -0.1039 0.8156 -0.0200 0.299 Uiso 1 1 calc R U
H16C H -0.0414 0.7801 -0.0907 0.299 Uiso 1 1 calc R U
C17 C 0.2365(3) 0.90856(11) 0.3455(2) 0.0435(8) Uani 1 1 d . .
C18 C 0.3450(3) 0.92612(13) 0.3816(3) 0.0591(9) Uani 1 1 d . .
C19 C 0.3447(4) 0.96802(15) 0.4336(3) 0.0761(12) Uani 1 1 d . .
H19 H 0.4209 0.9813 0.4596 0.091 Uiso 1 1 calc R U
C20 C 0.2431(5) 0.99085(14) 0.4501(3) 0.0729(12) Uani 1 1 d . .
H20 H 0.2453 1.0199 0.4900 0.087 Uiso 1 1 calc R U
C21 C 0.1371(4) 0.97278(13) 0.4171(3) 0.0642(10) Uani 1 1 d . .
H21 H 0.0627 0.9887 0.4336 0.077 Uiso 1 1 calc R U
C22 C 0.1315(3) 0.93144(11) 0.3639(2) 0.0514(8) Uani 1 1 d . .
C23 C -0.0707(5) 0.9070(2) 0.4107(5) 0.127(2) Uani 1 1 d . .
H23A H -0.0322 0.8907 0.4662 0.191 Uiso 1 1 calc R U
H23B H -0.1402 0.8896 0.3873 0.191 Uiso 1 1 calc R U
H23C H -0.0945 0.9379 0.4315 0.191 Uiso 1 1 calc R U
C24 C 0.0151(4) 0.91135(16) 0.3280(3) 0.0774(12) Uani 1 1 d . .
H24 H 0.0303 0.8795 0.3031 0.093 Uiso 1 1 calc R U
C25 C -0.0380(5) 0.9393(3) 0.2439(5) 0.143(3) Uani 1 1 d . .
H25A H -0.0589 0.9702 0.2672 0.214 Uiso 1 1 calc R U
H25B H -0.1087 0.9237 0.2171 0.214 Uiso 1 1 calc R U
H25C H 0.0190 0.9422 0.1928 0.214 Uiso 1 1 calc R U
C26 C 0.4579(4) 0.90053(18) 0.3669(4) 0.0924(16) Uani 1 1 d . .
H26 H 0.4369 0.8686 0.3441 0.111 Uiso 1 1 calc R U
C27 C 0.5341(5) 0.8958(2) 0.4604(5) 0.131(2) Uani 1 1 d . .
H27A H 0.5713 0.9256 0.4762 0.196 Uiso 1 1 calc R U
H27B H 0.5948 0.8724 0.4513 0.196 Uiso 1 1 calc R U
H27C H 0.4852 0.8864 0.5140 0.196 Uiso 1 1 calc R U
C28 C 0.5263(6) 0.9234(3) 0.2873(5) 0.177(4) Uani 1 1 d . .
H28A H 0.4733 0.9298 0.2305 0.266 Uiso 1 1 calc R U
H28B H 0.5893 0.9027 0.2681 0.266 Uiso 1 1 calc R U
H28C H 0.5603 0.9525 0.3121 0.266 Uiso 1 1 calc R U
C29 C 0.2386(3) 0.94454(11) 0.0375(2) 0.0492(8) Uani 1 1 d . .
C30 C 0.2399(3) 0.90827(12) -0.0254(2) 0.0560(9) Uani 1 1 d . .
C31 C 0.2359(4) 0.90795(14) -0.1329(3) 0.0646(11) Uani 1 1 d . .
C32 C 0.2594(4) 0.86690(14) -0.1809(3) 0.0773(13) Uani 1 1 d . .
H32 H 0.2765 0.8397 -0.1439 0.093 Uiso 1 1 calc R U
C33 C 0.2584(5) 0.86503(18) -0.2821(3) 0.0985(17) Uani 1 1 d . .
H33 H 0.2755 0.8365 -0.3129 0.118 Uiso 1 1 calc R U
C34 C 0.2337(6) 0.9029(2) -0.3387(3) 0.110(2) Uani 1 1 d . .
H34 H 0.2333 0.9013 -0.4080 0.132 Uiso 1 1 calc R U
C35 C 0.2099(7) 0.9428(2) -0.2923(3) 0.127(2) Uani 1 1 d . .
H35 H 0.1933 0.9698 -0.3301 0.152 Uiso 1 1 calc R U
C36 C 0.2089(5) 0.94556(17) -0.1916(3) 0.1014(18) Uani 1 1 d . .
H36 H 0.1891 0.9741 -0.1622 0.122 Uiso 1 1 calc R U
C37 C 0.2384(4) 0.99497(12) 0.0153(2) 0.0577(10) Uani 1 1 d . .
C38 C 0.1433(4) 1.02212(14) 0.0386(3) 0.0757(12) Uani 1 1 d . .
H38 H 0.0774 1.0083 0.0671 0.091 Uiso 1 1 calc R U
C39 C 0.1441(6) 1.06950(18) 0.0204(4) 0.111(2) Uani 1 1 d . .
H39 H 0.0784 1.0879 0.0361 0.134 Uiso 1 1 calc R U
C40 C 0.2368(8) 1.08938(19) -0.0191(4) 0.129(3) Uani 1 1 d . .
H40 H 0.2360 1.1217 -0.0315 0.155 Uiso 1 1 calc R U
C41 C 0.3311(7) 1.0641(2) -0.0416(5) 0.139(3) Uani 1 1 d . .
H41 H 0.3966 1.0787 -0.0690 0.166 Uiso 1 1 calc R U
C42 C 0.3326(5) 1.01601(16) -0.0243(4) 0.0970(16) Uani 1 1 d . .
H42 H 0.3992 0.9982 -0.0401 0.116 Uiso 1 1 calc R U
C43 C 0.4655(10) 1.0583(4) 0.2289(8) 0.224(6) Uani 1 1 d . .
H43A H 0.4785 1.0399 0.2885 0.337 Uiso 1 1 calc R U
H43B H 0.5404 1.0712 0.2094 0.337 Uiso 1 1 calc R U
H43C H 0.4323 1.0385 0.1764 0.337 Uiso 1 1 calc R U
C44 C 0.3847(10) 1.0956(3) 0.2472(7) 0.180(5) Uani 1 1 d . .
H44A H 0.4116 1.1135 0.3057 0.216 Uiso 1 1 calc R U
H44B H 0.3781 1.1169 0.1905 0.216 Uiso 1 1 calc R U
C45 C 0.2004(13) 1.1121(3) 0.2830(10) 0.219(6) Uani 1 1 d . .
H45A H 0.2231 1.1266 0.3466 0.263 Uiso 1 1 calc R U
H45B H 0.2013 1.1359 0.2311 0.263 Uiso 1 1 calc R U
C46 C 0.0953(12) 1.0918(4) 0.2854(9) 0.226(6) Uani 1 1 d . .
H46A H 0.1045 1.0582 0.2783 0.339 Uiso 1 1 calc R U
H46B H 0.0440 1.1036 0.2317 0.339 Uiso 1 1 calc R U
H46C H 0.0605 1.0985 0.3479 0.339 Uiso 1 1 calc R U

loop_
_atom_site_aniso_label
_atom_site_aniso_U_11
_atom_site_aniso_U_22
_atom_site_aniso_U_33
_atom_site_aniso_U_23
_atom_site_aniso_U_13
_atom_site_aniso_U_12
Ni1 0.0649(3) 0.0351(2) 0.0394(2) -0.00602(16) 0.00188(18) 0.0013(2)
Na1 0.1002(13) 0.0515(8) 0.0570(8) -0.0115(6) 0.0087(8) -0.0080(8)
O1 0.0781(17) 0.0372(12) 0.0389(12) -0.0018(9) 0.0022(11) 0.0003(11)
O2 0.111(2) 0.0421(13) 0.0401(12) -0.0078(10) 0.0024(13) 0.0023(13)
O3 0.200(5) 0.072(2) 0.107(3) -0.012(2) 0.023(3) -0.018(3)
N1 0.0531(17) 0.0353(13) 0.0344(13) -0.0043(10) -0.0008(11) 0.0024(12)
N2 0.0587(18) 0.0337(14) 0.0552(17) -0.0058(12) 0.0022(13) -0.0006(13)
C1 0.049(2) 0.0422(18) 0.0512(19) 0.0050(14) 0.0030(15) 0.0044(15)
C2 0.054(2) 0.0446(19) 0.060(2) 0.0047(16) 0.0027(17) 0.0024(16)
C3 0.098(3) 0.062(2) 0.060(2) 0.0181(18) 0.007(2) 0.007(2)
C4 0.105(4) 0.042(2) 0.084(3) 0.0034(18) 0.004(3) 0.003(2)
C5 0.079(3) 0.0354(18) 0.063(2) -0.0100(15) 0.001(2) -0.0008(18)
C6 0.103(4) 0.051(2) 0.102(3) -0.026(2) -0.021(3) 0.010(2)
C7 0.155(6) 0.071(3) 0.119(4) -0.042(3) -0.046(4) 0.020(4)
C8 0.178(7) 0.091(4) 0.102(4) -0.052(3) -0.009(4) 0.023(4)
C9 0.146(6) 0.091(4) 0.116(5) -0.042(3) 0.035(4) 0.017(4)
C10 0.098(4) 0.055(2) 0.095(3) -0.026(2) 0.024(3) 0.004(2)
C11 0.082(4) 0.114(5) 0.170(6) -0.064(4) 0.035(4) -0.001(4)
C12 0.117(6) 0.183(7) 0.139(6) -0.034(5) -0.007(4) 0.030(5)
C13 0.123(7) 0.135(7) 0.346(14) 0.018(8) 0.029(7) -0.033(5)
C14 0.091(5) 0.109(5) 0.199(7) -0.066(5) -0.036(5) 0.002(4)
C15 0.099(6) 0.228(11) 0.272(12) 0.022(9) -0.008(6) -0.001(6)
C16 0.133(7) 0.149(7) 0.309(13) 0.012(7) -0.077(7) 0.048(5)
C17 0.053(2) 0.0470(18) 0.0303(15) 0.0000(13) 0.0001(14) 0.0022(15)
C18 0.061(3) 0.062(2) 0.054(2) -0.0126(17) -0.0036(17) -0.0007(19)
C19 0.081(3) 0.079(3) 0.067(3) -0.026(2) -0.009(2) -0.017(2)
C20 0.107(4) 0.052(2) 0.060(2) -0.0193(18) 0.014(2) -0.005(2)
C21 0.079(3) 0.057(2) 0.059(2) -0.0055(17) 0.021(2) 0.009(2)
C22 0.060(2) 0.049(2) 0.0458(18) -0.0022(14) 0.0115(16) 0.0029(17)
C23 0.089(4) 0.132(5) 0.164(6) 0.007(4) 0.047(4) -0.022(4)
C24 0.054(3) 0.079(3) 0.099(3) -0.020(2) 0.010(2) 0.007(2)
C25 0.088(4) 0.202(7) 0.134(5) 0.038(5) -0.026(4) -0.015(4)
C26 0.059(3) 0.100(4) 0.117(4) -0.038(3) -0.012(3) 0.001(3)
C27 0.096(5) 0.122(5) 0.169(6) 0.001(4) -0.045(4) 0.025(4)
C28 0.105(5) 0.293(11) 0.137(6) 0.020(6) 0.043(5) 0.066(6)
C29 0.064(2) 0.0461(19) 0.0380(17) -0.0014(13) 0.0039(15) 0.0058(16)
C30 0.076(3) 0.047(2) 0.0445(18) -0.0029(15) 0.0031(17) 0.0047(18)
C31 0.084(3) 0.069(3) 0.0416(19) -0.0065(17) 0.0065(18) -0.003(2)
C32 0.117(4) 0.062(3) 0.053(2) -0.0128(18) 0.010(2) -0.007(2)
C33 0.150(5) 0.088(3) 0.059(3) -0.033(3) 0.019(3) -0.013(3)
C34 0.175(6) 0.106(4) 0.048(3) -0.010(3) 0.002(3) -0.001(4)
C35 0.224(7) 0.116(4) 0.040(2) 0.003(3) -0.003(3) 0.040(5)
C36 0.170(6) 0.086(3) 0.048(2) -0.004(2) -0.001(3) 0.032(3)
C37 0.089(3) 0.047(2) 0.0373(17) -0.0002(14) 0.0069(18) 0.0026(19)
C38 0.094(3) 0.058(2) 0.075(3) 0.005(2) 0.005(2) 0.018(2)
C39 0.168(6) 0.071(3) 0.095(4) 0.009(3) 0.008(4) 0.043(4)
C40 0.233(9) 0.056(3) 0.103(4) 0.017(3) 0.052(5) 0.013(4)
C41 0.210(8) 0.085(4) 0.127(5) 0.021(4) 0.076(5) -0.035(5)
C42 0.123(4) 0.068(3) 0.104(4) 0.004(3) 0.050(3) -0.011(3)
C43 0.222(13) 0.235(13) 0.219(11) -0.066(10) 0.034(9) -0.095(10)
C44 0.237(12) 0.162(8) 0.142(7) -0.008(6) 0.008(7) -0.123(9)
C45 0.315(17) 0.082(6) 0.263(13) 0.002(7) 0.053(12) -0.012(8)
C46 0.308(18) 0.144(9) 0.230(12) 0.051(8) 0.055(12) 0.020(9)

loop_
_atom_type_symbol
_atom_type_description
_atom_type_scat_dispersion_real
_atom_type_scat_dispersion_imag
_atom_type_scat_source
C C 0.0033 0.0016 'International Tables Vol C Tables 4.2.6.8 and 6.1.1.4'
H H 0.0000 0.0000 'International Tables Vol C Tables 4.2.6.8 and 6.1.1.4'
N N 0.0061 0.0033 'International Tables Vol C Tables 4.2.6.8 and 6.1.1.4'
Na Na 0.0362 0.0249 'International Tables Vol C Tables 4.2.6.8 and 6.1.1.4'
Ni Ni 0.3393 1.1124 'International Tables Vol C Tables 4.2.6.8 and 6.1.1.4'
O O 0.0106 0.0060 'International Tables Vol C Tables 4.2.6.8 and 6.1.1.4'

loop_
_geom_angle_atom_site_label_1
_geom_angle_atom_site_label_2
_geom_angle_atom_site_label_3
_geom_angle
O2 Ni1 N2 92.74(11)
O2 Ni1 N1 175.37(10)
N2 Ni1 N1 82.67(11)
O2 Ni1 O1 87.27(9)
N2 Ni1 O1 179.00(12)
N1 Ni1 O1 97.32(10)
O1 Na1 O3 153.05(13)
O1 Na1 C21 107.96(11)
O3 Na1 C21 97.68(13)
O1 Na1 C22 80.73(9)
O3 Na1 C22 124.82(13)
C21 Na1 C22 27.27(9)
O1 Na1 C37 52.49(9)
O3 Na1 C37 100.91(13)
C21 Na1 C37 147.88(14)
C22 Na1 C37 126.56(11)
O1 Na1 C17 67.92(9)
O3 Na1 C17 138.69(13)
C21 Na1 C17 47.72(9)
C22 Na1 C17 27.22(9)
C37 Na1 C17 120.35(10)
O1 Na1 C20 123.31(11)
O3 Na1 C20 83.54(13)
C21 Na1 C20 26.68(11)
C22 Na1 C20 47.81(11)
C37 Na1 C20 174.29(13)
C17 Na1 C20 55.43(10)
O1 Na1 C19 109.57(11)
O3 Na1 C19 93.92(14)
C21 Na1 C19 46.63(13)
C22 Na1 C19 55.26(11)
C37 Na1 C19 154.83(13)
C17 Na1 C19 47.26(10)
C20 Na1 C19 26.17(12)
O1 Na1 C18 82.77(9)
O3 Na1 C18 119.77(14)
C21 Na1 C18 55.29(11)
C22 Na1 C18 47.88(11)
C37 Na1 C18 131.24(11)
C17 Na1 C18 26.96(9)
C20 Na1 C18 47.22(11)
C19 Na1 C18 26.80(10)
O1 Na1 C29 24.04(8)
O3 Na1 C29 129.16(13)
C21 Na1 C29 128.82(11)
C22 Na1 C29 102.47(10)
C37 Na1 C29 28.48(9)
C17 Na1 C29 91.95(9)
C20 Na1 C29 147.31(11)
C19 Na1 C29 131.35(12)
C18 Na1 C29 104.91(10)
C29 O1 Ni1 108.52(18)
C29 O1 Na1 114.14(19)
Ni1 O1 Na1 137.14(11)
C30 O2 Ni1 112.00(19)
C44 O3 C45 103.7(7)
C44 O3 Na1 120.7(6)
C45 O3 Na1 135.1(6)
C1 N1 C17 120.4(3)
C1 N1 Ni1 115.5(2)
C17 N1 Ni1 124.11(19)
C2 N2 C5 121.3(3)
C2 N2 Ni1 115.6(2)
C5 N2 Ni1 123.1(2)
N1 C1 C2 112.6(3)
N1 C1 C3 123.0(3)
C2 C1 C3 124.5(3)
N2 C2 C1 113.6(3)
N2 C2 C4 121.9(3)
C1 C2 C4 124.5(3)
C6 C5 C10 122.1(4)
C6 C5 N2 120.2(4)
C10 C5 N2 117.6(3)
C5 C6 C7 118.0(5)
C5 C6 C14 122.0(4)
C7 C6 C14 119.9(5)
C8 C7 C6 119.8(5)
C7 C8 C9 122.1(5)
C8 C9 C10 120.2(6)
C5 C10 C9 117.7(5)
C5 C10 C11 122.0(4)
C9 C10 C11 120.3(5)
C13 C11 C12 110.4(6)
C13 C11 C10 108.8(7)
C12 C11 C10 114.1(5)
C6 C14 C16 112.5(7)
C6 C14 C15 113.6(6)
C16 C14 C15 111.5(6)
C22 C17 C18 120.8(3)
C22 C17 N1 120.1(3)
C18 C17 N1 119.0(3)
C22 C17 Na1 75.90(19)
C18 C17 Na1 78.9(2)
N1 C17 Na1 113.17(18)
C17 C18 C19 117.8(4)
C17 C18 C26 121.3(3)
C19 C18 C26 120.8(4)
C17 C18 Na1 74.1(2)
C19 C18 Na1 75.8(2)
C26 C18 Na1 121.2(3)
C20 C19 C18 121.6(4)
C20 C19 Na1 75.5(3)
C18 C19 Na1 77.4(2)
C19 C20 C21 120.2(4)
C19 C20 Na1 78.4(2)
C21 C20 Na1 75.9(2)
C20 C21 C22 121.0(4)
C20 C21 Na1 77.5(2)
C22 C21 Na1 76.4(2)
C21 C22 C17 118.5(3)
C21 C22 C24 121.1(3)
C17 C22 C24 120.4(3)
C21 C22 Na1 76.3(2)
C17 C22 Na1 76.88(19)
C24 C22 Na1 117.7(3)
C22 C24 C25 111.0(4)
C22 C24 C23 111.8(4)
C25 C24 C23 111.1(5)
C18 C26 C27 113.0(4)
C18 C26 C28 110.5(5)
C27 C26 C28 110.6(5)
C30 C29 O1 117.0(3)
C30 C29 C37 128.8(3)
O1 C29 C37 114.2(3)
C30 C29 Na1 158.6(2)
O1 C29 Na1 41.82(13)
C37 C29 Na1 72.46(17)
O2 C30 C29 115.2(3)
O2 C30 C31 115.1(3)
C29 C30 C31 129.8(3)
C36 C31 C32 116.1(4)
C36 C31 C30 125.1(4)
C32 C31 C30 118.8(4)
C33 C32 C31 120.9(4)
C34 C33 C32 122.0(4)
C35 C34 C33 117.3(4)
C34 C35 C36 122.0(5)
C31 C36 C35 121.6(5)
C42 C37 C38 118.5(4)
C42 C37 C29 121.5(4)
C38 C37 C29 120.0(4)
C42 C37 Na1 113.0(3)
C38 C37 Na1 76.2(2)
C29 C37 Na1 79.07(17)
C37 C38 C39 120.2(5)
C40 C39 C38 120.4(6)
C39 C40 C41 120.9(5)
C40 C41 C42 120.0(6)
C37 C42 C41 120.0(5)
O3 C44 C43 105.6(8)
C46 C45 O3 102.6(9)

loop_
_geom_bond_atom_site_label_1
_geom_bond_atom_site_label_2
_geom_bond_distance
Ni1 O2 1.824(2)
Ni1 N2 1.860(3)
Ni1 N1 1.866(2)
Ni1 O1 1.871(2)
Na1 O1 2.240(2)
Na1 O3 2.300(4)
Na1 C21 2.967(4)
Na1 C22 2.968(4)
Na1 C37 2.977(4)
Na1 C17 2.980(3)
Na1 C20 2.986(4)
Na1 C19 3.022(5)
Na1 C18 3.041(4)
Na1 C29 3.065(3)
O1 C29 1.368(4)
O2 C30 1.344(4)
O3 C44 1.406(9)
O3 C45 1.431(12)
N1 C1 1.347(4)
N1 C17 1.419(4)
N2 C2 1.334(4)
N2 C5 1.430(4)
C1 C2 1.410(5)
C1 C3 1.468(5)
C2 C4 1.508(5)
C5 C6 1.366(6)
C5 C10 1.400(6)
C6 C7 1.421(7)
C6 C14 1.487(8)
C7 C8 1.352(9)
C8 C9 1.354(9)
C9 C10 1.401(6)
C10 C11 1.530(8)
C11 C13 1.507(9)
C11 C12 1.516(9)
C14 C16 1.519(10)
C14 C15 1.522(10)
C17 C22 1.400(5)
C17 C18 1.405(5)
C18 C19 1.405(5)
C18 C26 1.506(6)
C19 C20 1.361(6)
C20 C21 1.374(6)
C21 C22 1.399(5)
C22 C24 1.509(6)
C23 C24 1.537(7)
C24 C25 1.512(7)
C26 C27 1.519(7)
C26 C28 1.521(9)
C29 C30 1.357(4)
C29 C37 1.488(5)
C30 C31 1.471(5)
C31 C36 1.378(6)
C31 C32 1.388(5)
C32 C33 1.387(6)
C33 C34 1.362(7)
C34 C35 1.350(7)
C35 C36 1.382(6)
C37 C42 1.368(6)
C37 C38 1.387(5)
C38 C39 1.392(6)
C39 C40 1.339(9)
C40 C41 1.347(9)
C41 C42 1.410(7)
C43 C44 1.448(13)
C45 C46 1.337(14)
